data_2210914
loop_
_publ_author_name
'Xiao Tao'
'Xu Bin'
'Hong-Jun Zhu'
'Lin Yuan'
'Wang, Jin-Tang'

_publ_section_title
;
 (<i>R</i>)-3-Hydroxy-<i>N</i>,<i>N</i>-dimethyl-3-(2-thienyl)propanamine
;
_journal_coeditor_code CF2028
_journal_issue 11
_journal_name_full 'Acta Crystallographica Section E'
_journal_page_first o5202
_journal_page_last o5203
_journal_paper_doi 10.1107/S1600536806042711
_journal_volume 62
_journal_year 2006
_chemical_formula_iupac 'C9 H15 N O S'
_chemical_formula_moiety 'C9 H15 N O S'
_chemical_formula_sum 'C9 H15 N O S'
_chemical_formula_weight 185.28
_chemical_melting_point 346.0(10)
_chemical_name_systematic
;
(R)-3-Hydroxy-N,N-dimethyl-3-(2-thienyl)propanamine
;
_space_group_IT_number 19
_symmetry_cell_setting orthorhombic
_symmetry_space_group_name_Hall 'P 2ac 2ab'
_symmetry_space_group_name_H-M 'P 21 21 21'
_atom_sites_solution_hydrogens geom
_atom_sites_solution_primary direct
_atom_sites_solution_secondary difmap
_audit_creation_method SHELXL-97
_cell_angle_alpha 90.00
_cell_angle_beta 90.00
_cell_angle_gamma 90.00
_cell_formula_units_Z 4
_cell_length_a 6.1000(12)
_cell_length_b 9.6340(19)
_cell_length_c 17.302(4)
_cell_measurement_reflns_used 25
_cell_measurement_temperature 293(2)
_cell_measurement_theta_max 13
_cell_measurement_theta_min 10
_cell_volume 1016.8(4)
_computing_cell_refinement 'CAD-4 Software'
_computing_data_collection 'CAD-4 Software (Enraf--Nonius, 1989)'
_computing_data_reduction 'XCAD4 (Harms & Wocadlo,1996)'
_computing_molecular_graphics 'SHELXTL (Bruker, 2000)'
_computing_publication_material SHELXTL
_computing_structure_refinement 'SHELXL97 (Sheldrick, 1997)'
_computing_structure_solution 'SHELXS97 (Sheldrick, 1997)'
_diffrn_ambient_temperature 293(2)
_diffrn_measured_fraction_theta_full 0.997
_diffrn_measured_fraction_theta_max 0.997
_diffrn_measurement_device_type 'Enraf--Nonius CAD-4'
_diffrn_measurement_method \w/2\q
_diffrn_radiation_monochromator graphite
_diffrn_radiation_source 'fine-focus sealed tube'
_diffrn_radiation_type MoK\a
_diffrn_radiation_wavelength 0.71073
_diffrn_reflns_av_R_equivalents 0.0000
_diffrn_reflns_av_sigmaI/netI 0.0285
_diffrn_reflns_limit_h_max 7
_diffrn_reflns_limit_h_min 0
_diffrn_reflns_limit_k_max 11
_diffrn_reflns_limit_k_min 0
_diffrn_reflns_limit_l_max 21
_diffrn_reflns_limit_l_min 0
_diffrn_reflns_number 1176
_diffrn_reflns_theta_full 25.96
_diffrn_reflns_theta_max 25.96
_diffrn_reflns_theta_min 2.35
_diffrn_standards_decay_% 0
_diffrn_standards_interval_count 200
_diffrn_standards_number 3
_exptl_absorpt_coefficient_mu 0.274
_exptl_absorpt_correction_T_max 0.947
_exptl_absorpt_correction_T_min 0.898
_exptl_absorpt_correction_type psi-scan
_exptl_absorpt_process_details '(North <i>et al.</i>,  1968)'
_exptl_crystal_colour colorless
_exptl_crystal_density_diffrn 1.210
_exptl_crystal_density_method 'not measured'
_exptl_crystal_description block
_exptl_crystal_F_000 400
_exptl_crystal_size_max 0.40
_exptl_crystal_size_mid 0.30
_exptl_crystal_size_min 0.20
_refine_diff_density_max 0.167
_refine_diff_density_min -0.231
_refine_ls_abs_structure_details 'Flack (1983), no Friedel pairs'
_refine_ls_abs_structure_Flack -0.08(19)
_refine_ls_extinction_coef 0.094(12)
_refine_ls_extinction_expression Fc^*^=kFc[1+0.001xFc^2^\l^3^/sin(2\q)]^-1/4^
_refine_ls_extinction_method SHELXL97
_refine_ls_goodness_of_fit_ref 0.899
_refine_ls_hydrogen_treatment mixed
_refine_ls_matrix_type full
_refine_ls_number_parameters 113
_refine_ls_number_reflns 1176
_refine_ls_number_restraints 0
_refine_ls_restrained_S_all 0.899
_refine_ls_R_factor_all 0.0535
_refine_ls_R_factor_gt 0.0421
_refine_ls_shift/su_max 0.031
_refine_ls_shift/su_mean 0.003
_refine_ls_structure_factor_coef Fsqd
_refine_ls_weighting_details 'calc w=1/[\s^2^(Fo^2^)+(0.1P)^2^+0.17P] where P=(Fo^2^+2Fc^2^)/3'
_refine_ls_weighting_scheme calc
_refine_ls_wR_factor_gt 0.1186
_refine_ls_wR_factor_ref 0.1309
_reflns_number_gt 981
_reflns_number_total 1176
_reflns_threshold_expression I>2\s(I)
_cod_data_source_file cf2028.cif
_cod_data_source_block I
_cod_database_code 2210914
_cod_database_fobs_code 2210914

loop_
_symmetry_equiv_pos_as_xyz
'x, y, z'
'-x+1/2, -y, z+1/2'
'-x, y+1/2, -z+1/2'
'x+1/2, -y+1/2, -z'

loop_
_atom_site_type_symbol
_atom_site_label
_atom_site_fract_x
_atom_site_fract_y
_atom_site_fract_z
_atom_site_U_iso_or_equiv
_atom_site_adp_type
_atom_site_calc_flag
_atom_site_refinement_flags
_atom_site_occupancy
S S 0.08429(16) 0.05783(13) 0.78744(7) 0.0773(5) Uani d . 1
O O -0.0171(4) -0.1867(3) 0.89215(13) 0.0457(6) Uani d . 1
N N 0.4614(4) -0.4837(3) 0.97470(15) 0.0425(7) Uani d . 1
C C1 0.2760(7) 0.1840(5) 0.7757(2) 0.0706(12) Uani d . 1
H H1A 0.2483 0.2689 0.7521 0.085 Uiso calc R 1
C C2 0.4721(7) 0.1471(4) 0.8043(2) 0.0575(10) Uani d . 1
H H2A 0.5949 0.2043 0.8035 0.069 Uiso calc R 1
C C3 0.4716(5) 0.0116(4) 0.83601(18) 0.0460(8) Uani d . 1
H H3A 0.5947 -0.0308 0.8572 0.055 Uiso calc R 1
C C4 0.2689(5) -0.0503(4) 0.83207(16) 0.0417(7) Uani d . 1
C C5 0.1952(5) -0.1921(4) 0.85730(18) 0.0403(7) Uani d . 1
H H5A 0.1803 -0.2480 0.8103 0.048 Uiso calc R 1
C C6 0.3665(5) -0.2636(3) 0.90722(18) 0.0414(7) Uani d . 1
H H6A 0.5072 -0.2607 0.8811 0.050 Uiso calc R 1
H H6B 0.3810 -0.2139 0.9557 0.050 Uiso calc R 1
C C7 0.3056(5) -0.4139(3) 0.9236(2) 0.0455(8) Uani d . 1
H H7A 0.1612 -0.4166 0.9471 0.055 Uiso calc R 1
H H7B 0.2980 -0.4642 0.8751 0.055 Uiso calc R 1
C C8 0.6742(5) -0.5060(4) 0.9373(2) 0.0605(10) Uani d . 1
H H8A 0.7330 -0.4185 0.9208 0.091 Uiso calc R 1
H H8B 0.6557 -0.5656 0.8933 0.091 Uiso calc R 1
H H8C 0.7733 -0.5486 0.9733 0.091 Uiso calc R 1
C C9 0.3725(7) -0.6180(4) 0.9983(3) 0.0615(10) Uani d . 1
H H9A 0.2331 -0.6046 1.0229 0.092 Uiso calc R 1
H H9B 0.4717 -0.6618 1.0337 0.092 Uiso calc R 1
H H9C 0.3541 -0.6759 0.9536 0.092 Uiso calc R 1
H H -0.015(8) -0.145(5) 0.932(2) 0.074 Uiso d . 1

loop_
_atom_site_aniso_label
_atom_site_aniso_U_11
_atom_site_aniso_U_22
_atom_site_aniso_U_33
_atom_site_aniso_U_12
_atom_site_aniso_U_13
_atom_site_aniso_U_23
S 0.0381(5) 0.0895(8) 0.1043(9) 0.0058(5) -0.0090(6) 0.0479(7)
O 0.0238(10) 0.0580(14) 0.0553(13) -0.0056(10) -0.0008(11) -0.0031(11)
N 0.0313(13) 0.0366(13) 0.0597(14) 0.0015(11) -0.0003(12) 0.0023(12)
C1 0.060(2) 0.071(2) 0.082(3) 0.008(2) 0.010(2) 0.035(2)
C2 0.047(2) 0.059(2) 0.066(2) -0.0040(18) 0.0073(18) 0.0097(18)
C3 0.0339(16) 0.0515(18) 0.0527(17) -0.0006(15) -0.0036(15) 0.0090(15)
C4 0.0310(14) 0.0557(18) 0.0384(13) 0.0082(15) 0.0005(13) 0.0047(15)
C5 0.0270(15) 0.0533(18) 0.0407(14) -0.0005(15) -0.0003(13) 0.0004(13)
C6 0.0303(15) 0.0429(16) 0.0511(16) -0.0037(13) -0.0048(13) 0.0019(14)
C7 0.0336(16) 0.0426(17) 0.0604(18) -0.0058(15) -0.0048(15) -0.0021(15)
C8 0.0357(18) 0.0494(19) 0.096(3) 0.0059(17) 0.009(2) -0.001(2)
C9 0.061(2) 0.0444(18) 0.079(2) -0.0038(18) 0.012(2) 0.0044(18)

loop_
_atom_type_symbol
_atom_type_description
_atom_type_scat_dispersion_real
_atom_type_scat_dispersion_imag
_atom_type_scat_source
C C 0.0033 0.0016 'International Tables Vol C Tables 4.2.6.8 and 6.1.1.4'
H H 0.0000 0.0000 'International Tables Vol C Tables 4.2.6.8 and 6.1.1.4'
N N 0.0061 0.0033 'International Tables Vol C Tables 4.2.6.8 and 6.1.1.4'
O O 0.0106 0.0060 'International Tables Vol C Tables 4.2.6.8 and 6.1.1.4'
S S 0.1246 0.1234 'International Tables Vol C Tables 4.2.6.8 and 6.1.1.4'

loop_
_geom_angle_atom_site_label_1
_geom_angle_atom_site_label_2
_geom_angle_atom_site_label_3
_geom_angle
C1 S C4 92.09(18)
C5 O H 112(4)
C7 N C9 109.5(3)
C7 N C8 112.1(3)
C9 N C8 108.8(3)
C2 C1 S 112.3(3)
C2 C1 H1A 123.8
S C1 H1A 123.8
C1 C2 C3 112.6(4)
C1 C2 H2A 123.7
C3 C2 H2A 123.7
C4 C3 C2 112.5(3)
C4 C3 H3A 123.7
C2 C3 H3A 123.7
C3 C4 C5 130.5(3)
C3 C4 S 110.4(2)
C5 C4 S 119.1(2)
O C5 C4 111.2(3)
O C5 C6 113.5(2)
C4 C5 C6 111.8(2)
O C5 H5A 106.6
C4 C5 H5A 106.6
C6 C5 H5A 106.6
C7 C6 C5 111.7(3)
C7 C6 H6A 109.3
C5 C6 H6A 109.3
C7 C6 H6B 109.3
C5 C6 H6B 109.3
H6A C6 H6B 107.9
N C7 C6 113.1(3)
N C7 H7A 109.0
C6 C7 H7A 109.0
N C7 H7B 109.0
C6 C7 H7B 109.0
H7A C7 H7B 107.8
N C8 H8A 109.5
N C8 H8B 109.5
H8A C8 H8B 109.5
N C8 H8C 109.5
H8A C8 H8C 109.5
H8B C8 H8C 109.5
N C9 H9A 109.5
N C9 H9B 109.5
H9A C9 H9B 109.5
N C9 H9C 109.5
H9A C9 H9C 109.5
H9B C9 H9C 109.5

loop_
_geom_bond_atom_site_label_1
_geom_bond_atom_site_label_2
_geom_bond_distance
S C1 1.699(4)
S C4 1.717(3)
O C5 1.430(4)
O H 0.80(4)
N C7 1.462(4)
N C9 1.461(4)
N C8 1.467(4)
C1 C2 1.343(6)
C1 H1A 0.930
C2 C3 1.416(5)
C2 H2A 0.930
C3 C4 1.374(4)
C3 H3A 0.930
C4 C5 1.503(5)
C5 C6 1.521(4)
C5 H5A 0.980
C6 C7 1.522(4)
C6 H6A 0.970
C6 H6B 0.970
C7 H7A 0.970
C7 H7B 0.970
C8 H8A 0.960
C8 H8B 0.960
C8 H8C 0.960
C9 H9A 0.960
C9 H9B 0.960
C9 H9C 0.960

loop_
_geom_hbond_atom_site_label_D
_geom_hbond_atom_site_label_H
_geom_hbond_atom_site_label_A
_geom_hbond_site_symmetry_A
_geom_hbond_distance_DH
_geom_hbond_distance_HA
_geom_hbond_distance_DA
_geom_hbond_angle_DHA
_geom_hbond_publ_flag
O H N 4_447 0.80(4) 2.04(4) 2.832(4) 171(5) yes

loop_
_geom_torsion_atom_site_label_1
_geom_torsion_atom_site_label_2
_geom_torsion_atom_site_label_3
_geom_torsion_atom_site_label_4
_geom_torsion
C4 S C1 C2 -0.2(4)
S C1 C2 C3 1.0(5)
C1 C2 C3 C4 -1.5(5)
C2 C3 C4 C5 179.0(3)
C2 C3 C4 S 1.4(4)
C1 S C4 C3 -0.7(3)
C1 S C4 C5 -178.7(3)
C3 C4 C5 O 140.1(3)
S C4 C5 O -42.4(3)
C3 C4 C5 C6 12.1(5)
S C4 C5 C6 -170.5(2)
O C5 C6 C7 61.0(4)
C4 C5 C6 C7 -172.3(3)
C9 N C7 C6 170.2(3)
C8 N C7 C6 -68.9(4)
C5 C6 C7 N -177.1(3)

loop_
_cod_related_entry_id
_cod_related_entry_database
_cod_related_entry_code
1 ChemSpider 8279411
